data_7033209
loop_
_publ_author_name
'Yang, Xiang-Yuan'
'Gan, Jun Hao'
'Li, Yongxin'
'Pullarkat, Sumod A.'
'Leung, Pak-Hing'

_publ_section_title
;
 Palladium catalyzed asymmetric hydrophosphination of \a,\b- and
 \a,\b,\g,\d-unsaturated malonate esters - efficient control of
 reactivity, stereo- and regio-selectivity.
;
_journal_issue 3
_journal_name_full 'Dalton transactions (Cambridge, England : 2003)'
_journal_page_first 1258
_journal_page_last 1263
_journal_paper_doi 10.1039/c4dt02673j
_journal_volume 44
_journal_year 2015
_chemical_formula_sum 'C28 H29 O5 P'
_chemical_formula_weight 476.48
_space_group_crystal_system triclinic
_space_group_IT_number 2
_space_group_name_Hall '-P 1'
_space_group_name_H-M_alt 'P -1'
_symmetry_space_group_name_Hall '-P 1'
_symmetry_space_group_name_H-M 'P -1'
_atom_sites_solution_hydrogens geom
_cell_angle_alpha 103.051(6)
_cell_angle_beta 96.273(5)
_cell_angle_gamma 102.019(5)
_cell_formula_units_Z 2
_cell_length_a 5.6363(4)
_cell_length_b 12.4972(11)
_cell_length_c 18.9559(17)
_cell_measurement_reflns_used 4246
_cell_measurement_temperature 103.(2)
_cell_measurement_theta_max 29.1179
_cell_measurement_theta_min 2.2361
_cell_volume 1254.98(19)
_computing_cell_refinement 'SAINT V8.34A (Bruker AXS Inc., 2013)'
_computing_data_reduction 'SAINT V8.34A (Bruker AXS Inc., 2013)'
_computing_structure_refinement 'SHELXL-2013 (Sheldrick, 2013)'
_diffrn_ambient_temperature 103.(2)
_diffrn_detector_area_resol_mean 8.3333
_diffrn_measured_fraction_theta_full 0.992
_diffrn_measured_fraction_theta_max 0.992
_diffrn_radiation_wavelength 0.71073
_diffrn_reflns_av_R_equivalents 0.0705
_diffrn_reflns_av_unetI/netI 0.0631
_diffrn_reflns_limit_h_max 8
_diffrn_reflns_limit_h_min -8
_diffrn_reflns_limit_k_max 18
_diffrn_reflns_limit_k_min -18
_diffrn_reflns_limit_l_max 27
_diffrn_reflns_limit_l_min -27
_diffrn_reflns_number 38041
_diffrn_reflns_theta_full 31.21
_diffrn_reflns_theta_max 31.21
_diffrn_reflns_theta_min 3.15
_exptl_absorpt_coefficient_mu 0.145
_exptl_absorpt_correction_T_max 0.97
_exptl_absorpt_correction_T_min 0.87
_exptl_absorpt_correction_type multi-scan
_exptl_absorpt_process_details 'SADABS V2012/1 (Bruker AXS Inc.)'
_exptl_crystal_colour colourless
_exptl_crystal_density_diffrn 1.261
_exptl_crystal_density_method 'not measured'
_exptl_crystal_description block
_exptl_crystal_F_000 504
_exptl_crystal_size_max 0.420
_exptl_crystal_size_mid 0.400
_exptl_crystal_size_min 0.200
_refine_diff_density_max 0.375
_refine_diff_density_min -0.364
_refine_ls_extinction_method none
_refine_ls_goodness_of_fit_ref 1.043
_refine_ls_hydrogen_treatment constr
_refine_ls_matrix_type full
_refine_ls_number_parameters 489
_refine_ls_number_reflns 8090
_refine_ls_number_restraints 925
_refine_ls_restrained_S_all 1.003
_refine_ls_R_factor_all 0.0775
_refine_ls_R_factor_gt 0.0502
_refine_ls_shift/su_max 0.000
_refine_ls_shift/su_mean 0.000
_refine_ls_structure_factor_coef Fsqd
_refine_ls_weighting_details 'w=1/[\s^2^(Fo^2^)+(0.0580P)^2^+0.1067P] where P=(Fo^2^+2Fc^2^)/3'
_refine_ls_weighting_scheme calc
_refine_ls_wR_factor_gt 0.1138
_refine_ls_wR_factor_ref 0.1272
_reflns_number_gt 5837
_reflns_number_total 8090
_reflns_threshold_expression 'I > 2\s(I)'
_cod_data_source_file c4dt02673j2.cif
_cod_data_source_block I
_cod_depositor_comments 'Adding full bibliography for 7033206--7033209.cif.'
_cod_original_cell_volume 1254.98(18)
_cod_database_code 7033209

loop_
_space_group_symop_operation_xyz
'x, y, z'
'-x, -y, -z'

loop_
_atom_site_type_symbol
_atom_site_label
_atom_site_fract_x
_atom_site_fract_y
_atom_site_fract_z
_atom_site_U_iso_or_equiv
_atom_site_adp_type
_atom_site_calc_flag
_atom_site_refinement_flags_adp
_atom_site_refinement_flags_occupancy
_atom_site_refinement_flags_posn
_atom_site_occupancy
_atom_site_disorder_assembly
_atom_site_disorder_group
C C1 0.6254(2) 0.15793(12) 0.26763(8) 0.0184(3) Uani d . . . 1.0 . .
H H1 0.536 0.2145 0.2788 0.022 Uiso calc U . R 1.0 . .
C C2 0.5523(2) 0.05648(12) 0.28632(8) 0.0199(3) Uani d . . . 1.0 . .
H H2 0.4139 0.0444 0.3105 0.024 Uiso calc U . R 1.0 . .
C C3 0.6788(3) -0.02750(12) 0.27008(8) 0.0218(3) Uani d . . . 1.0 . .
H H3 0.6272 -0.0973 0.2825 0.026 Uiso calc U . R 1.0 . .
C C4 0.8821(3) -0.00825(13) 0.23537(8) 0.0230(3) Uani d . . . 1.0 . .
H H4 0.971 -0.065 0.2243 0.028 Uiso calc U . R 1.0 . .
C C5 0.9565(2) 0.09343(12) 0.21676(7) 0.0170(3) Uani d . . . 1.0 . .
H H5 1.0959 0.1055 0.193 0.02 Uiso calc U . R 1.0 . .
C C6 0.8294(2) 0.17766(11) 0.23250(7) 0.0130(2) Uani d . . . 1.0 . .
C C7 0.9219(2) 0.29047(11) 0.21528(7) 0.0132(2) Uani d . . . 1.0 . .
H H7 1.0732 0.2871 0.1926 0.016 Uiso calc U . R 1.0 . .
C C8 0.9903(2) 0.38682(11) 0.28421(7) 0.0148(3) Uani d . . . 1.0 . .
H H8 0.8683 0.3994 0.3138 0.018 Uiso calc U . R 1.0 . .
C C9 1.2137(2) 0.45408(11) 0.30475(7) 0.0171(3) Uani d . . . 1.0 . .
H H9 1.3372 0.4397 0.2761 0.02 Uiso calc U . R 1.0 . .
C C10 1.2802(2) 0.55280(11) 0.37181(7) 0.0156(3) Uani d . . D 1.0 . .
H H10 1.148 0.545 0.4028 0.019 Uiso calc U P R 0.453(3) A 1
H H10A 1.1479 0.5452 0.4027 0.019 Uiso calc U P R 0.254(3) A 2
H H10B 1.1508 0.5398 0.4031 0.019 Uiso calc U P R 0.293(3) A 3
C C14 1.5247(3) 0.56065(11) 0.41776(7) 0.0170(3) Uani d . . . 1.0 . .
C C15 1.8175(3) 0.67894(13) 0.52010(8) 0.0264(3) Uani d . . . 1.0 . .
H H15A 1.9608 0.6918 0.4945 0.032 Uiso calc U . R 1.0 . .
H H15B 1.8202 0.6134 0.541 0.032 Uiso calc U . R 1.0 . .
C C16 1.8252(4) 0.78153(18) 0.57908(10) 0.0528(6) Uani d . . . 1.0 . .
H H16A 1.8131 0.8446 0.5572 0.079 Uiso calc U . R 1.0 . .
H H16B 1.9804 0.8014 0.6133 0.079 Uiso calc U . R 1.0 . .
H H16C 1.6872 0.7661 0.6055 0.079 Uiso calc U . R 1.0 . .
C C11 1.295(2) 0.6596(8) 0.3473(7) 0.021(2) Uani d U P D 0.453(3) A 1
C C12 1.0509(7) 0.7882(3) 0.3295(2) 0.0262(8) Uani d U P D 0.453(3) A 1
H H12A 0.8782 0.7781 0.3068 0.031 Uiso calc U P R 0.453(3) A 1
H H12B 1.1575 0.8008 0.2924 0.031 Uiso calc U P R 0.453(3) A 1
C C13 1.1208(13) 0.8881(4) 0.3948(3) 0.0480(14) Uani d U P D 0.453(3) A 1
H H13A 1.0241 0.8726 0.4329 0.072 Uiso calc U P R 0.453(3) A 1
H H13B 1.0878 0.9548 0.3804 0.072 Uiso calc U P R 0.453(3) A 1
H H13C 1.2962 0.9023 0.414 0.072 Uiso calc U P R 0.453(3) A 1
O O1 1.461(3) 0.7084(18) 0.3232(8) 0.024(2) Uani d U P D 0.453(3) A 1
O O2 1.0793(8) 0.6875(3) 0.35273(19) 0.0232(7) Uani d U P D 0.453(3) A 1
C C11A 1.305(5) 0.6654(16) 0.3495(17) 0.012(3) Uani d U P D 0.254(3) A 2
C C12A 1.176(3) 0.8387(12) 0.3724(9) 0.029(2) Uani d U P D 0.254(3) A 2
H H12C 1.115 0.8312 0.3201 0.034 Uiso calc U P R 0.254(3) A 2
H H12D 1.3468 0.8858 0.385 0.034 Uiso calc U P R 0.254(3) A 2
C C13A 1.0124(14) 0.8926(6) 0.4210(4) 0.0290(15) Uani d U P D 0.254(3) A 2
H H13D 0.8467 0.8427 0.4102 0.043 Uiso calc U P R 0.254(3) A 2
H H13E 1.0042 0.9657 0.4115 0.043 Uiso calc U P R 0.254(3) A 2
H H13F 1.081 0.9041 0.4727 0.043 Uiso calc U P R 0.254(3) A 2
O O1A 1.445(7) 0.696(2) 0.3101(18) 0.016(4) Uani d U P D 0.254(3) A 2
O O2A 1.168(2) 0.7272(11) 0.3855(10) 0.0188(19) Uani d U P D 0.254(3) A 2
C C11B 1.274(5) 0.6655(15) 0.3516(15) 0.013(3) Uani d U P D 0.293(3) A 3
C C12B 1.129(3) 0.8338(11) 0.3762(8) 0.035(2) Uani d U P D 0.293(3) A 3
H H12E 0.9687 0.8529 0.3807 0.042 Uiso calc U P R 0.293(3) A 3
H H12F 1.1701 0.8408 0.3277 0.042 Uiso calc U P R 0.293(3) A 3
C C13B 1.3259(16) 0.9138(5) 0.4366(4) 0.0508(19) Uani d U P D 0.293(3) A 3
H H13G 1.2961 0.8993 0.4839 0.076 Uiso calc U P R 0.293(3) A 3
H H13H 1.3216 0.9921 0.4375 0.076 Uiso calc U P R 0.293(3) A 3
H H13I 1.4875 0.9019 0.4275 0.076 Uiso calc U P R 0.293(3) A 3
O O1B 1.410(5) 0.702(3) 0.3123(18) 0.021(3) Uani d U P D 0.293(3) A 3
O O2B 1.115(2) 0.7183(10) 0.3823(10) 0.022(2) Uani d U P D 0.293(3) A 3
C C17 0.6746(6) 0.2260(3) 0.05676(12) 0.0119(13) Uani d U P DG 0.502(5) B 1
C C18 0.4999(5) 0.2344(2) 0.00183(14) 0.0176(7) Uani d U P DG 0.502(5) B 1
H H18 0.4067 0.2896 0.012 0.021 Uiso calc U P R 0.502(5) B 1
C C19 0.4617(5) 0.1619(3) -0.06797(13) 0.0189(7) Uani d U P DG 0.502(5) B 1
H H19 0.3424 0.1676 -0.1055 0.023 Uiso calc U P R 0.502(5) B 1
C C20 0.5981(6) 0.0811(2) -0.08283(14) 0.0173(12) Uani d U P DG 0.502(5) B 1
H H20 0.572 0.0316 -0.1305 0.021 Uiso calc U P R 0.502(5) B 1
C C21 0.7728(6) 0.0728(2) -0.02790(18) 0.0160(8) Uani d U P DG 0.502(5) B 1
H H21 0.866 0.0176 -0.0381 0.019 Uiso calc U P R 0.502(5) B 1
C C22 0.8110(6) 0.1452(3) 0.04190(16) 0.0175(9) Uani d U P DG 0.502(5) B 1
H H22 0.9303 0.1395 0.0795 0.021 Uiso calc U P R 0.502(5) B 1
C C23 0.8231(6) 0.46207(16) 0.13914(18) 0.0156(17) Uani d U P DG 0.502(5) B 1
C C24 0.9900(6) 0.4829(2) 0.09216(17) 0.0251(8) Uani d U P DG 0.502(5) B 1
H H24 1.0373 0.4217 0.062 0.03 Uiso calc U P R 0.502(5) B 1
C C25 1.0879(6) 0.5932(2) 0.08924(18) 0.0315(10) Uani d U P DG 0.502(5) B 1
H H25 1.202 0.6074 0.0571 0.038 Uiso calc U P R 0.502(5) B 1
C C26 1.0187(6) 0.68270(19) 0.13331(19) 0.0299(14) Uani d U P DG 0.502(5) B 1
H H26 1.0856 0.7581 0.1313 0.036 Uiso calc U P R 0.502(5) B 1
C C27 0.8518(6) 0.66192(18) 0.18030(18) 0.0286(8) Uani d U P DG 0.502(5) B 1
H H27 0.8045 0.7231 0.2104 0.034 Uiso calc U P R 0.502(5) B 1
C C28 0.7540(5) 0.5516(2) 0.18322(17) 0.0211(7) Uani d U P DG 0.502(5) B 1
H H28 0.6399 0.5374 0.2153 0.025 Uiso calc U P R 0.502(5) B 1
C C17A 0.6816(8) 0.2226(4) 0.0656(3) 0.0133(11) Uani d U P D 0.498(5) B 2
C C18A 0.4571(6) 0.1933(3) 0.01869(18) 0.0193(7) Uani d U P D 0.498(5) B 2
H H18A 0.3249 0.224 0.0341 0.023 Uiso calc U P R 0.498(5) B 2
C C19A 0.4249(6) 0.1199(3) -0.05029(19) 0.0235(8) Uani d U P D 0.498(5) B 2
H H19A 0.2715 0.1013 -0.082 0.028 Uiso calc U P R 0.498(5) B 2
C C20A 0.6131(9) 0.0736(4) -0.0732(3) 0.0194(10) Uani d U P D 0.498(5) B 2
H H20A 0.5876 0.0201 -0.1194 0.023 Uiso calc U P R 0.498(5) B 2
C C21A 0.8405(7) 0.1058(4) -0.0282(2) 0.0187(8) Uani d U P D 0.498(5) B 2
H H21A 0.974 0.0777 -0.0449 0.022 Uiso calc U P R 0.498(5) B 2
C C22A 0.8744(7) 0.1788(3) 0.0411(2) 0.0146(8) Uani d U P D 0.498(5) B 2
H H22A 1.0298 0.199 0.072 0.018 Uiso calc U P R 0.498(5) B 2
C C23A 0.8280(8) 0.4565(3) 0.1418(2) 0.0140(15) Uani d U P D 0.498(5) B 2
C C24A 1.0632(6) 0.4877(3) 0.1246(2) 0.0203(7) Uani d U P D 0.498(5) B 2
H H24A 1.1652 0.4356 0.1201 0.024 Uiso calc U P R 0.498(5) B 2
C C25A 1.1477(7) 0.5937(3) 0.1140(2) 0.0244(8) Uani d U P D 0.498(5) B 2
H H25A 1.3094 0.615 0.1036 0.029 Uiso calc U P R 0.498(5) B 2
C C26A 1.0001(10) 0.6688(4) 0.1185(4) 0.0326(12) Uani d U P D 0.498(5) B 2
H H26A 1.0581 0.7406 0.1094 0.039 Uiso calc U P R 0.498(5) B 2
C C27A 0.7673(7) 0.6406(3) 0.1363(3) 0.0341(10) Uani d U P D 0.498(5) B 2
H H27A 0.667 0.6933 0.1405 0.041 Uiso calc U P R 0.498(5) B 2
C C28A 0.6814(7) 0.5341(3) 0.1480(3) 0.0259(8) Uani d U P D 0.498(5) B 2
H H28A 0.5219 0.5144 0.1603 0.031 Uiso calc U P R 0.498(5) B 2
O O3 1.6391(2) 0.48925(9) 0.41058(6) 0.0279(3) Uani d . . . 1.0 . .
O O4 1.58977(19) 0.65806(8) 0.46937(5) 0.0243(2) Uani d . . . 1.0 . .
O O5 0.44835(16) 0.31189(8) 0.17184(5) 0.0174(2) Uani d . . . 1.0 . .
P P1 0.69558(6) 0.31981(3) 0.14976(2) 0.01308(9) Uani d . . D 1.0 . .

loop_
_atom_site_aniso_label
_atom_site_aniso_U_11
_atom_site_aniso_U_22
_atom_site_aniso_U_33
_atom_site_aniso_U_12
_atom_site_aniso_U_13
_atom_site_aniso_U_23
C1 0.0150(6) 0.0181(7) 0.0236(7) 0.0045(5) 0.0047(5) 0.0070(5)
C2 0.0146(6) 0.0227(7) 0.0230(7) 0.0005(6) 0.0024(5) 0.0107(6)
C3 0.0250(7) 0.0178(7) 0.0219(7) 0.0023(6) -0.0023(6) 0.0091(6)
C4 0.0291(8) 0.0194(7) 0.0237(7) 0.0118(6) 0.0024(6) 0.0071(6)
C5 0.0174(6) 0.0196(7) 0.0147(6) 0.0071(5) 0.0023(5) 0.0038(5)
C6 0.0110(6) 0.0135(6) 0.0124(5) 0.0016(5) -0.0013(5) 0.0022(5)
C7 0.0095(5) 0.0133(6) 0.0166(6) 0.0028(5) 0.0037(5) 0.0026(5)
C8 0.0155(6) 0.0139(6) 0.0159(6) 0.0051(5) 0.0048(5) 0.0034(5)
C9 0.0171(6) 0.0146(6) 0.0176(6) 0.0027(5) 0.0052(5) 0.0001(5)
C10 0.0177(6) 0.0125(6) 0.0157(6) 0.0018(5) 0.0050(5) 0.0023(5)
C14 0.0224(7) 0.0136(6) 0.0149(6) 0.0026(5) 0.0049(5) 0.0043(5)
C15 0.0299(8) 0.0238(8) 0.0210(7) 0.0002(6) -0.0068(6) 0.0077(6)
C16 0.0661(14) 0.0459(12) 0.0284(9) 0.0103(11) -0.0182(9) -0.0114(9)
C11 0.014(3) 0.027(3) 0.017(4) 0.006(3) 0.002(3) -0.004(3)
C12 0.0248(18) 0.0195(17) 0.041(2) 0.0086(14) 0.0078(16) 0.0172(16)
C13 0.082(4) 0.025(2) 0.041(3) 0.018(3) 0.013(3) 0.011(2)
O1 0.018(3) 0.022(4) 0.029(5) 0.001(3) 0.003(3) 0.007(3)
O2 0.0227(17) 0.0182(16) 0.0367(19) 0.0106(13) 0.0124(16) 0.0146(13)
C11A 0.012(5) 0.011(4) 0.018(5) 0.005(4) 0.003(4) 0.012(4)
C12A 0.041(5) 0.018(4) 0.038(4) 0.016(3) 0.013(4) 0.018(3)
C13A 0.035(4) 0.023(3) 0.038(4) 0.016(3) 0.010(3) 0.015(3)
O1A 0.016(8) 0.010(4) 0.022(6) -0.004(5) 0.008(6) 0.007(5)
O2A 0.018(4) 0.016(3) 0.028(3) 0.007(3) 0.010(3) 0.013(2)
C11B 0.014(5) 0.013(4) 0.013(4) -0.002(3) 0.003(3) 0.006(3)
C12B 0.048(5) 0.023(4) 0.046(4) 0.018(3) 0.021(4) 0.019(3)
C13B 0.096(5) 0.016(3) 0.044(4) 0.016(3) 0.014(4) 0.012(3)
O1B 0.012(5) 0.022(5) 0.027(5) 0.001(4) 0.009(4) 0.006(5)
O2B 0.022(4) 0.022(3) 0.032(4) 0.016(3) 0.014(4) 0.010(3)
C17 0.016(2) 0.010(2) 0.0102(17) 0.0036(17) 0.0062(14) 0.0012(14)
C18 0.0157(14) 0.0195(16) 0.0172(14) 0.0038(12) 0.0014(11) 0.0046(12)
C19 0.0165(14) 0.0227(17) 0.0148(14) 0.0033(13) -0.0038(11) 0.0038(12)
C20 0.019(2) 0.019(2) 0.0129(18) -0.0010(16) 0.0010(14) 0.0061(15)
C21 0.0214(19) 0.0137(18) 0.0145(13) 0.0076(15) 0.0054(13) 0.0026(13)
C22 0.0172(18) 0.019(2) 0.0170(14) 0.0041(15) 0.0015(13) 0.0066(14)
C23 0.011(3) 0.014(3) 0.022(3) -0.001(2) 0.000(2) 0.011(2)
C24 0.0237(18) 0.0251(16) 0.0284(19) 0.0037(14) 0.0089(15) 0.0107(15)
C25 0.030(2) 0.0328(19) 0.034(2) -0.0031(17) 0.0078(17) 0.0222(17)
C26 0.026(2) 0.019(2) 0.044(3) -0.0030(17) -0.0011(18) 0.0152(18)
C27 0.0308(18) 0.0141(14) 0.042(2) 0.0048(13) 0.0027(16) 0.0104(14)
C28 0.0210(16) 0.0159(14) 0.0274(17) 0.0042(12) 0.0033(14) 0.0079(13)
C17A 0.006(2) 0.018(2) 0.0148(16) -0.0022(17) -0.0027(13) 0.0098(15)
C18A 0.0127(13) 0.0247(18) 0.0189(14) 0.0038(12) 0.0029(11) 0.0027(13)
C19A 0.0177(14) 0.0281(19) 0.0189(15) 0.0015(13) -0.0053(12) 0.0019(13)
C20A 0.026(2) 0.014(2) 0.0160(16) 0.0027(17) 0.0058(15) 0.0017(15)
C21A 0.0211(17) 0.0182(18) 0.0195(15) 0.0056(15) 0.0046(14) 0.0087(14)
C22A 0.0134(15) 0.0162(18) 0.0145(13) 0.0045(14) 0.0011(11) 0.0041(12)
C23A 0.016(3) 0.016(3) 0.012(3) 0.007(2) 0.002(2) 0.003(2)
C24A 0.0188(15) 0.0183(14) 0.0271(18) 0.0056(12) 0.0057(13) 0.0107(13)
C25A 0.0187(16) 0.0259(17) 0.031(2) 0.0012(13) 0.0054(15) 0.0155(15)
C26A 0.032(2) 0.020(2) 0.049(2) 0.0031(18) 0.0025(19) 0.0212(18)
C27A 0.0314(18) 0.0220(17) 0.057(3) 0.0128(14) 0.0101(18) 0.0191(17)
C28A 0.0213(16) 0.0216(16) 0.041(2) 0.0092(13) 0.0106(15) 0.0152(16)
O3 0.0319(6) 0.0238(6) 0.0285(6) 0.0144(5) 0.0017(5) 0.0018(5)
O4 0.0307(6) 0.0167(5) 0.0204(5) 0.0062(4) -0.0058(4) -0.0012(4)
O5 0.0104(4) 0.0197(5) 0.0236(5) 0.0051(4) 0.0062(4) 0.0054(4)
P1 0.00928(15) 0.01294(17) 0.01729(16) 0.00269(12) 0.00395(12) 0.00356(13)

loop_
_atom_type_symbol
_atom_type_description
_atom_type_scat_dispersion_real
_atom_type_scat_dispersion_imag
_atom_type_scat_source
C C 0.0033 0.0016 'International Tables Vol C Tables 4.2.6.8 and 6.1.1.4'
H H 0.0000 0.0000 'International Tables Vol C Tables 4.2.6.8 and 6.1.1.4'
O O 0.0106 0.0060 'International Tables Vol C Tables 4.2.6.8 and 6.1.1.4'
P P 0.1023 0.0942 'International Tables Vol C Tables 4.2.6.8 and 6.1.1.4'

loop_
_geom_angle_atom_site_label_1
_geom_angle_atom_site_label_2
_geom_angle_atom_site_label_3
_geom_angle
C2 C1 C6 120.51(13)
C2 C1 H1 119.7
C6 C1 H1 119.7
C3 C2 C1 120.73(13)
C3 C2 H2 119.6
C1 C2 H2 119.6
C2 C3 C4 119.02(13)
C2 C3 H3 120.5
C4 C3 H3 120.5
C3 C4 C5 120.45(13)
C3 C4 H4 119.8
C5 C4 H4 119.8
C4 C5 C6 120.77(13)
C4 C5 H5 119.6
C6 C5 H5 119.6
C5 C6 C1 118.51(12)
C5 C6 C7 119.84(11)
C1 C6 C7 121.56(11)
C8 C7 C6 111.44(10)
C8 C7 P1 109.35(9)
C6 C7 P1 111.94(9)
C8 C7 H7 108.0
C6 C7 H7 108.0
P1 C7 H7 108.0
C9 C8 C7 122.43(12)
C9 C8 H8 118.8
C7 C8 H8 118.8
C8 C9 C10 122.61(12)
C8 C9 H9 118.7
C10 C9 H9 118.7
C11 C10 C9 108.5(5)
C11 C10 C14 108.8(5)
C9 C10 C14 112.72(11)
C9 C10 C11A 110.6(12)
C14 C10 C11A 106.4(13)
C9 C10 C11B 111.6(11)
C14 C10 C11B 111.3(12)
C11 C10 H10 108.9
C9 C10 H10 108.9
C14 C10 H10 108.9
C9 C10 H10A 109.0
C14 C10 H10A 109.0
C11A C10 H10A 109.0
C9 C10 H10B 107.0
C14 C10 H10B 107.0
C11B C10 H10B 107.0
O3 C14 O4 124.70(13)
O3 C14 C10 125.72(12)
O4 C14 C10 109.54(11)
O4 C15 C16 106.49(14)
O4 C15 H15A 110.4
C16 C15 H15A 110.4
O4 C15 H15B 110.4
C16 C15 H15B 110.4
H15A C15 H15B 108.6
C15 C16 H16A 109.5
C15 C16 H16B 109.5
H16A C16 H16B 109.5
C15 C16 H16C 109.5
H16A C16 H16C 109.5
H16B C16 H16C 109.5
O1 C11 O2 125.4(13)
O1 C11 C10 127.4(13)
O2 C11 C10 107.1(7)
O2 C12 C13 109.1(3)
O2 C12 H12A 109.9
C13 C12 H12A 109.9
O2 C12 H12B 109.9
C13 C12 H12B 109.9
H12A C12 H12B 108.3
C12 C13 H13A 109.5
C12 C13 H13B 109.5
H13A C13 H13B 109.5
C12 C13 H13C 109.5
H13A C13 H13C 109.5
H13B C13 H13C 109.5
C11 O2 C12 116.3(5)
O1A C11A O2A 125.7(16)
O1A C11A C10 124.0(17)
O2A C11A C10 110.1(12)
O2A C12A C13A 106.8(11)
O2A C12A H12C 110.4
C13A C12A H12C 110.4
O2A C12A H12D 110.4
C13A C12A H12D 110.4
H12C C12A H12D 108.6
C12A C13A H13D 109.5
C12A C13A H13E 109.5
H13D C13A H13E 109.5
C12A C13A H13F 109.5
H13D C13A H13F 109.5
H13E C13A H13F 109.5
C11A O2A C12A 117.1(11)
O1B C11B O2B 124.3(16)
O1B C11B C10 121.6(18)
O2B C11B C10 114.1(12)
O2B C12B C13B 108.7(11)
O2B C12B H12E 109.9
C13B C12B H12E 109.9
O2B C12B H12F 109.9
C13B C12B H12F 109.9
H12E C12B H12F 108.3
C12B C13B H13G 109.5
C12B C13B H13H 109.5
H13G C13B H13H 109.5
C12B C13B H13I 109.5
H13G C13B H13I 109.5
H13H C13B H13I 109.5
C11B O2B C12B 117.0(10)
C18 C17 C22 120.0
C18 C17 P1 116.55(15)
C22 C17 P1 123.31(15)
C19 C18 C17 120.0
C19 C18 H18 120.0
C17 C18 H18 120.0
C18 C19 C20 120.0
C18 C19 H19 120.0
C20 C19 H19 120.0
C19 C20 C21 120.0
C19 C20 H20 120.0
C21 C20 H20 120.0
C22 C21 C20 120.0
C22 C21 H21 120.0
C20 C21 H21 120.0
C21 C22 C17 120.0
C21 C22 H22 120.0
C17 C22 H22 120.0
C24 C23 C28 120.0
C24 C23 P1 122.96(14)
C28 C23 P1 116.97(14)
C23 C24 C25 120.0
C23 C24 H24 120.0
C25 C24 H24 120.0
C26 C25 C24 120.0
C26 C25 H25 120.0
C24 C25 H25 120.0
C25 C26 C27 120.0
C25 C26 H26 120.0
C27 C26 H26 120.0
C28 C27 C26 120.0
C28 C27 H27 120.0
C26 C27 H27 120.0
C27 C28 C23 120.0
C27 C28 H28 120.0
C23 C28 H28 120.0
C22A C17A C18A 118.6(3)
C22A C17A P1 126.3(3)
C18A C17A P1 115.0(3)
C19A C18A C17A 120.6(3)
C19A C18A H18A 119.7
C17A C18A H18A 119.7
C20A C19A C18A 120.6(3)
C20A C19A H19A 119.7
C18A C19A H19A 119.7
C19A C20A C21A 119.3(3)
C19A C20A H20A 120.3
C21A C20A H20A 120.3
C20A C21A C22A 120.5(3)
C20A C21A H21A 119.8
C22A C21A H21A 119.8
C21A C22A C17A 120.3(3)
C21A C22A H22A 119.9
C17A C22A H22A 119.9
C28A C23A C24A 118.9(3)
C28A C23A P1 117.4(3)
C24A C23A P1 123.5(3)
C25A C24A C23A 120.2(3)
C25A C24A H24A 119.9
C23A C24A H24A 119.9
C26A C25A C24A 120.5(3)
C26A C25A H25A 119.7
C24A C25A H25A 119.7
C25A C26A C27A 120.5(3)
C25A C26A H26A 119.8
C27A C26A H26A 119.8
C26A C27A C28A 119.5(3)
C26A C27A H27A 120.3
C28A C27A H27A 120.3
C27A C28A C23A 120.4(3)
C27A C28A H28A 119.8
C23A C28A H28A 119.8
C14 O4 C15 117.22(11)
O5 P1 C17A 111.35(15)
O5 P1 C23A 112.01(14)
C17A P1 C23A 108.3(2)
O5 P1 C7 113.97(6)
C17A P1 C7 105.83(16)
C23A P1 C7 104.89(17)
O5 P1 C23 110.70(10)
C7 P1 C23 107.04(13)
O5 P1 C17 110.97(11)
C7 P1 C17 109.97(9)
C23 P1 C17 103.61(14)

loop_
_geom_bond_atom_site_label_1
_geom_bond_atom_site_label_2
_geom_bond_distance
C1 C2 1.3855(19)
C1 C6 1.3962(18)
C1 H1 0.95
C2 C3 1.385(2)
C2 H2 0.95
C3 C4 1.387(2)
C3 H3 0.95
C4 C5 1.388(2)
C4 H4 0.95
C5 C6 1.3889(18)
C5 H5 0.95
C6 C7 1.5181(18)
C7 C8 1.5138(18)
C7 P1 1.8326(13)
C7 H7 1.0
C8 C9 1.3220(19)
C8 H8 0.95
C9 C10 1.5078(18)
C9 H9 0.95
C10 C11 1.499(9)
C10 C14 1.5200(19)
C10 C11A 1.542(11)
C10 C11B 1.547(11)
C10 H10 1.0
C10 H10A 1.0
C10 H10B 1.0
C14 O3 1.1975(16)
C14 O4 1.3308(16)
C15 O4 1.4552(17)
C15 C16 1.488(2)
C15 H15A 0.99
C15 H15B 0.99
C16 H16A 0.98
C16 H16B 0.98
C16 H16C 0.98
C11 O1 1.197(9)
C11 O2 1.342(9)
C12 O2 1.458(4)
C12 C13 1.496(6)
C12 H12A 0.99
C12 H12B 0.99
C13 H13A 0.98
C13 H13B 0.98
C13 H13C 0.98
C11A O1A 1.207(12)
C11A O2A 1.336(12)
C12A O2A 1.462(10)
C12A C13A 1.523(13)
C12A H12C 0.99
C12A H12D 0.99
C13A H13D 0.98
C13A H13E 0.98
C13A H13F 0.98
C11B O1B 1.215(12)
C11B O2B 1.332(11)
C12B O2B 1.460(10)
C12B C13B 1.512(14)
C12B H12E 0.99
C12B H12F 0.99
C13B H13G 0.98
C13B H13H 0.98
C13B H13I 0.98
C17 C18 1.39
C17 C22 1.39
C17 P1 1.860(2)
C18 C19 1.39
C18 H18 0.95
C19 C20 1.39
C19 H19 0.95
C20 C21 1.39
C20 H20 0.95
C21 C22 1.39
C21 H21 0.95
C22 H22 0.95
C23 C24 1.39
C23 C28 1.39
C23 P1 1.8382(19)
C24 C25 1.39
C24 H24 0.95
C25 C26 1.39
C25 H25 0.95
C26 C27 1.39
C26 H26 0.95
C27 C28 1.39
C27 H27 0.95
C28 H28 0.95
C17A C22A 1.393(4)
C17A C18A 1.393(5)
C17A P1 1.756(4)
C18A C19A 1.386(4)
C18A H18A 0.95
C19A C20A 1.375(5)
C19A H19A 0.95
C20A C21A 1.387(5)
C20A H20A 0.95
C21A C22A 1.388(4)
C21A H21A 0.95
C22A H22A 0.95
C23A C28A 1.394(5)
C23A C24A 1.398(5)
C23A P1 1.763(4)
C24A C25A 1.378(4)
C24A H24A 0.95
C25A C26A 1.373(5)
C25A H25A 0.95
C26A C27A 1.385(5)
C26A H26A 0.95
C27A C28A 1.393(4)
C27A H27A 0.95
C28A H28A 0.95
O5 P1 1.4884(9)
